data_7118473
loop_
_publ_author_name
'Chitnis, Saurabh S.'
'Vos, Kevin A.'
'Burford, Neil'
'McDonald, Robert'
'Ferguson, Michael J.'

_publ_section_title
;
 Distinction between coordination and phosphine ligand oxidation:
 interactions of di- and triphosphines with Pn^3+^ (Pn = P, As, Sb, Bi)
;
_journal_coden_ASTM CHCOFS
_journal_name_full
;
 Chemical Communications (Cambridge, United Kingdom)
;
_journal_page_first 685
_journal_page_last 688
_journal_paper_doi 10.1039/c5cc08086j
_journal_volume 52
_journal_year 2016
_chemical_formula_moiety 'C29 H24 F9 O9 P2 S3 Sb'
_chemical_formula_sum 'C29 H24 F9 O9 P2 S3 Sb'
_chemical_formula_weight 967.35
_space_group_crystal_system monoclinic
_space_group_IT_number 14
_space_group_name_Hall '-P 2yn'
_space_group_name_H-M_alt 'P 1 21/n 1'
_symmetry_space_group_name_Hall '-P 2yn'
_symmetry_space_group_name_H-M 'P 1 21/n 1'
_atom_sites_solution_hydrogens geom
_audit_creation_method SHELXL-2014/7
_audit_update_record
;
2015-08-08 deposited with the CCDC.
2015-11-11 downloaded from the CCDC.
;
_cell_angle_alpha 90
_cell_angle_beta 102.9604(15)
_cell_angle_gamma 90
_cell_formula_units_Z 4
_cell_length_a 13.3718(4)
_cell_length_b 17.5496(6)
_cell_length_c 15.4871(5)
_cell_measurement_reflns_used 9853
_cell_measurement_temperature 173(2)
_cell_measurement_theta_max 74.06
_cell_measurement_theta_min 3.86
_cell_volume 3541.8(2)
_computing_cell_refinement 'Bruker SAINT'
_computing_data_collection 'Bruker APEX2'
_computing_data_reduction 'Bruker SAINT'
_computing_molecular_graphics 'Bruker SHELXTL'
_computing_publication_material 'Bruker SHELXTL'
_computing_structure_refinement 'SHELXL-2014/7 (Sheldrick, 2014)'
_computing_structure_solution 'SHELXT-2014 (Sheldrick, 2015)'
_diffrn_ambient_temperature 173(2)
_diffrn_measured_fraction_theta_full 1.000
_diffrn_measured_fraction_theta_max 0.997
_diffrn_measurement_device_type 'Bruker APEX-II CCD'
_diffrn_measurement_method '\f and \w scans'
_diffrn_radiation_type CuK\a
_diffrn_radiation_wavelength 1.54178
_diffrn_reflns_av_R_equivalents 0.0514
_diffrn_reflns_av_unetI/netI 0.0434
_diffrn_reflns_Laue_measured_fraction_full 1.000
_diffrn_reflns_Laue_measured_fraction_max 0.997
_diffrn_reflns_limit_h_max 16
_diffrn_reflns_limit_h_min -16
_diffrn_reflns_limit_k_max 21
_diffrn_reflns_limit_k_min -21
_diffrn_reflns_limit_l_max 19
_diffrn_reflns_limit_l_min -19
_diffrn_reflns_number 24895
_diffrn_reflns_point_group_measured_fraction_full 1.000
_diffrn_reflns_point_group_measured_fraction_max 0.997
_diffrn_reflns_theta_full 67.679
_diffrn_reflns_theta_max 74.213
_diffrn_reflns_theta_min 3.863
_exptl_absorpt_coefficient_mu 9.601
_exptl_absorpt_correction_T_max 0.7029
_exptl_absorpt_correction_T_min 0.3990
_exptl_absorpt_correction_type numerical
_exptl_absorpt_process_details 'SADABS 2014/5'
_exptl_crystal_colour colourless
_exptl_crystal_density_diffrn 1.814
_exptl_crystal_description fragment
_exptl_crystal_F_000 1920
_exptl_crystal_size_max 0.178
_exptl_crystal_size_mid 0.075
_exptl_crystal_size_min 0.068
_refine_diff_density_max 1.686
_refine_diff_density_min -1.542
_refine_diff_density_rms 0.121
_refine_ls_extinction_coef .
_refine_ls_extinction_method none
_refine_ls_goodness_of_fit_ref 1.059
_refine_ls_hydrogen_treatment constr
_refine_ls_matrix_type full
_refine_ls_number_parameters 536
_refine_ls_number_reflns 7200
_refine_ls_number_restraints 0
_refine_ls_restrained_S_all 1.059
_refine_ls_R_factor_all 0.0481
_refine_ls_R_factor_gt 0.0416
_refine_ls_shift/su_max 0.001
_refine_ls_shift/su_mean 0.000
_refine_ls_structure_factor_coef Fsqd
_refine_ls_weighting_details 'w=1/[\s^2^(Fo^2^)+(0.0637P)^2^+4.2404P] where P=(Fo^2^+2Fc^2^)/3'
_refine_ls_weighting_scheme calc
_refine_ls_wR_factor_gt 0.1055
_refine_ls_wR_factor_ref 0.1119
_reflns_Friedel_coverage 0.000
_reflns_Friedel_fraction_full .
_reflns_Friedel_fraction_max .
_reflns_number_gt 6370
_reflns_number_total 7200
_reflns_threshold_expression 'I > 2\s(I)'
_cod_duplicate_entry 7118193
_cod_data_source_file c5cc08086j2.cif
_cod_data_source_block vic1501
_cod_database_code 7118473
_shelx_shelxl_version_number 2014/7
_shelx_space_group_comment
; 
The symmetry employed for this shelxl refinement is uniquely defined 
by the following loop, which should always be used as a source of 
symmetry information in preference to the above space-group names. 
They are only intended as comments. 
;
_shelx_estimated_absorpt_t_min 0.280
_shelx_estimated_absorpt_t_max 0.561

loop_
_space_group_symop_operation_xyz
'x, y, z'
'-x+1/2, y+1/2, -z+1/2'
'-x, -y, -z'
'x-1/2, -y-1/2, z-1/2'

loop_
_atom_site_label
_atom_site_type_symbol
_atom_site_fract_x
_atom_site_fract_y
_atom_site_fract_z
_atom_site_U_iso_or_equiv
_atom_site_adp_type
_atom_site_occupancy
_atom_site_site_symmetry_order
_atom_site_calc_flag
_atom_site_refinement_flags_posn
_atom_site_refinement_flags_adp
_atom_site_refinement_flags_occupancy
_atom_site_disorder_assembly
_atom_site_disorder_group
Sb Sb 0.37189(2) 0.43331(2) 0.32863(2) 0.02466(9) Uani 1 1 d . . . . .
S1 S 0.14799(6) 0.50751(5) 0.22061(6) 0.02784(18) Uani 1 1 d . . . . .
S2 S 0.60620(7) 0.42164(6) 0.45450(7) 0.0345(2) Uani 1 1 d . . . . .
S3A S 0.47322(17) 0.57199(10) 0.18664(15) 0.0398(5) Uani 0.6 1 d . . P A 1
S3B S 0.5183(3) 0.57501(16) 0.2264(3) 0.0472(7) Uani 0.4 1 d . . P A 2
P1 P 0.28385(6) 0.31241(5) 0.38580(5) 0.02289(17) Uani 1 1 d . . . . .
P2 P 0.38025(6) 0.33361(5) 0.20403(5) 0.02474(17) Uani 1 1 d . . . . .
F1 F 0.0172(2) 0.58938(16) 0.28057(19) 0.0538(7) Uani 1 1 d . . . . .
F2 F 0.0007(2) 0.46890(18) 0.2971(2) 0.0684(9) Uani 1 1 d . . . . .
F3 F 0.1249(3) 0.5286(2) 0.38121(18) 0.0718(10) Uani 1 1 d . . . . .
F4 F 0.7901(2) 0.44849(17) 0.4345(2) 0.0582(8) Uani 1 1 d . . . . .
F5 F 0.73898(19) 0.33384(15) 0.40269(19) 0.0497(6) Uani 1 1 d . . . . .
F6 F 0.6821(2) 0.42444(16) 0.31182(19) 0.0511(6) Uani 1 1 d . . . . .
F7A F 0.6311(8) 0.6513(6) 0.1603(7) 0.092(3) Uani 0.6 1 d . . P A 1
F8A F 0.6535(14) 0.5350(10) 0.1638(12) 0.138(8) Uani 0.6 1 d . . P A 1
F9A F 0.6583(5) 0.5919(5) 0.2865(5) 0.083(2) Uani 0.6 1 d . . P A 1
F7B F 0.6152(11) 0.6356(8) 0.1189(8) 0.061(3) Uani 0.4 1 d . . P A 2
F8B F 0.6722(13) 0.5220(10) 0.1725(8) 0.054(3) Uani 0.4 1 d . . P A 2
F9B F 0.5432(10) 0.5341(5) 0.0717(5) 0.079(3) Uani 0.4 1 d . . P A 2
O1 O 0.19855(19) 0.43401(13) 0.25255(17) 0.0291(5) Uani 1 1 d . . . . .
O2 O 0.2192(2) 0.56974(16) 0.2340(2) 0.0447(7) Uani 1 1 d . . . . .
O3 O 0.0775(2) 0.50152(17) 0.13727(18) 0.0412(6) Uani 1 1 d . . . . .
O4 O 0.51884(18) 0.38006(15) 0.39458(17) 0.0317(5) Uani 1 1 d . . . . .
O5 O 0.5905(2) 0.50223(17) 0.4545(2) 0.0465(7) Uani 1 1 d . . . . .
O6 O 0.6396(2) 0.3838(2) 0.5374(2) 0.0486(7) Uani 1 1 d . . . . .
O7 O 0.4757(3) 0.49607(17) 0.2288(2) 0.0457(7) Uani 1 1 d . . . . .
O8A O 0.4444(16) 0.6338(10) 0.2348(14) 0.095(6) Uani 0.6 1 d . . P A 1
O9A O 0.4329(10) 0.5760(6) 0.0963(6) 0.139(6) Uani 0.6 1 d . . P A 1
O8B O 0.439(3) 0.6226(16) 0.195(2) 0.095(6) Uani 0.4 1 d . . P A 2
O9B O 0.5922(14) 0.6038(8) 0.3010(8) 0.093(5) Uani 0.4 1 d . . P A 2
C1 C 0.2458(3) 0.2556(2) 0.2858(2) 0.0266(7) Uani 1 1 d . . . . .
H1A H 0.2197 0.2055 0.3003 0.032 Uiso 1 1 calc R U . . .
H1B H 0.1902 0.2818 0.2431 0.032 Uiso 1 1 calc R U . . .
C2 C 0.3387(3) 0.2442(2) 0.2444(2) 0.0283(7) Uani 1 1 d . . . . .
H2A H 0.3205 0.2077 0.1946 0.034 Uiso 1 1 calc R U . . .
H2B H 0.3960 0.2221 0.2891 0.034 Uiso 1 1 calc R U . . .
C10 C 0.0680(3) 0.5235(2) 0.2996(3) 0.0401(9) Uani 1 1 d . . . . .
C11 C 0.1718(3) 0.33269(19) 0.4278(2) 0.0260(6) Uani 1 1 d . . . . .
C12 C 0.1817(3) 0.3799(2) 0.5011(3) 0.0363(8) Uani 1 1 d . . . . .
H12 H 0.2453 0.4043 0.5252 0.044 Uiso 1 1 calc R U . . .
C13 C 0.0977(3) 0.3912(3) 0.5389(3) 0.0420(9) Uani 1 1 d . . . . .
H13 H 0.1037 0.4236 0.5890 0.050 Uiso 1 1 calc R U . . .
C14 C 0.0054(3) 0.3552(3) 0.5035(3) 0.0421(9) Uani 1 1 d . . . . .
H14 H -0.0515 0.3625 0.5299 0.051 Uiso 1 1 calc R U . . .
C15 C -0.0044(3) 0.3091(3) 0.4308(3) 0.0455(10) Uani 1 1 d . . . . .
H15 H -0.0682 0.2850 0.4068 0.055 Uiso 1 1 calc R U . . .
C16 C 0.0788(3) 0.2974(2) 0.3918(3) 0.0365(8) Uani 1 1 d . . . . .
H16 H 0.0719 0.2657 0.3411 0.044 Uiso 1 1 calc R U . . .
C20 C 0.7100(3) 0.4065(3) 0.3964(3) 0.0400(9) Uani 1 1 d . . . . .
C21 C 0.3667(3) 0.2553(2) 0.4686(2) 0.0254(7) Uani 1 1 d . . . . .
C22 C 0.4236(3) 0.2914(2) 0.5440(2) 0.0310(7) Uani 1 1 d . . . . .
H22 H 0.4239 0.3454 0.5479 0.037 Uiso 1 1 calc R U . . .
C23 C 0.4798(3) 0.2484(3) 0.6134(3) 0.0401(9) Uani 1 1 d . . . . .
H23 H 0.5177 0.2729 0.6652 0.048 Uiso 1 1 calc R U . . .
C24 C 0.4803(3) 0.1700(3) 0.6067(3) 0.0432(10) Uani 1 1 d . . . . .
H24 H 0.5186 0.1407 0.6544 0.052 Uiso 1 1 calc R U . . .
C25 C 0.4259(3) 0.1332(2) 0.5314(3) 0.0394(9) Uani 1 1 d . . . . .
H25 H 0.4283 0.0792 0.5272 0.047 Uiso 1 1 calc R U . . .
C26 C 0.3680(3) 0.1756(2) 0.4624(2) 0.0319(7) Uani 1 1 d . . . . .
H26 H 0.3293 0.1507 0.4112 0.038 Uiso 1 1 calc R U . . .
C30A C 0.6142(8) 0.5867(5) 0.2041(8) 0.058(2) Uani 0.6 1 d . . P A 1
C30B C 0.5922(9) 0.5682(7) 0.1439(9) 0.040(2) Uani 0.4 1 d . . P A 2
C31 C 0.5045(3) 0.3165(2) 0.1808(2) 0.0286(7) Uani 1 1 d . . . . .
C32 C 0.5311(3) 0.3510(3) 0.1081(3) 0.0385(9) Uani 1 1 d . . . . .
H32 H 0.4846 0.3846 0.0711 0.046 Uiso 1 1 calc R U . . .
C33 C 0.6260(4) 0.3355(3) 0.0903(3) 0.0492(11) Uani 1 1 d . . . . .
H33 H 0.6448 0.3593 0.0412 0.059 Uiso 1 1 calc R U . . .
C34 C 0.6935(4) 0.2865(3) 0.1425(3) 0.0505(11) Uani 1 1 d . . . . .
H34 H 0.7580 0.2760 0.1290 0.061 Uiso 1 1 calc R U . . .
C35 C 0.6673(3) 0.2521(3) 0.2150(3) 0.0477(11) Uani 1 1 d . . . . .
H35 H 0.7141 0.2182 0.2512 0.057 Uiso 1 1 calc R U . . .
C36 C 0.5735(3) 0.2669(2) 0.2349(3) 0.0381(8) Uani 1 1 d . . . . .
H36 H 0.5559 0.2437 0.2848 0.046 Uiso 1 1 calc R U . . .
C41 C 0.2898(3) 0.3573(2) 0.1020(2) 0.0320(7) Uani 1 1 d . . . . .
C42 C 0.2886(4) 0.4307(3) 0.0676(3) 0.0458(10) Uani 1 1 d . . . . .
H42 H 0.3332 0.4690 0.0979 0.055 Uiso 1 1 calc R U . . .
C43 C 0.2202(5) 0.4465(4) -0.0123(3) 0.0650(17) Uani 1 1 d . . . . .
H43 H 0.2191 0.4961 -0.0371 0.078 Uiso 1 1 calc R U . . .
C44 C 0.1540(4) 0.3914(4) -0.0562(3) 0.0667(17) Uani 1 1 d . . . . .
H44 H 0.1076 0.4033 -0.1106 0.080 Uiso 1 1 calc R U . . .
C45 C 0.1554(4) 0.3199(4) -0.0213(3) 0.0628(15) Uani 1 1 d . . . . .
H45 H 0.1093 0.2823 -0.0512 0.075 Uiso 1 1 calc R U . . .
C46 C 0.2235(3) 0.3018(3) 0.0574(3) 0.0456(10) Uani 1 1 d . . . . .
H46 H 0.2250 0.2517 0.0809 0.055 Uiso 1 1 calc R U . . .

loop_
_atom_site_aniso_label
_atom_site_aniso_U_11
_atom_site_aniso_U_22
_atom_site_aniso_U_33
_atom_site_aniso_U_23
_atom_site_aniso_U_13
_atom_site_aniso_U_12
Sb 0.02763(13) 0.02076(13) 0.02675(13) -0.00116(7) 0.00855(8) 0.00087(7)
S1 0.0314(4) 0.0230(4) 0.0294(4) 0.0034(3) 0.0074(3) 0.0040(3)
S2 0.0275(4) 0.0353(5) 0.0402(5) -0.0055(4) 0.0070(3) -0.0007(3)
S3A 0.0430(10) 0.0287(9) 0.0431(10) 0.0051(7) -0.0002(8) -0.0112(7)
S3B 0.065(2) 0.0272(13) 0.061(2) 0.0004(13) 0.0395(18) -0.0029(13)
P1 0.0254(4) 0.0209(4) 0.0227(4) -0.0002(3) 0.0061(3) 0.0011(3)
P2 0.0299(4) 0.0223(4) 0.0235(4) 0.0004(3) 0.0090(3) 0.0018(3)
F1 0.0639(17) 0.0427(14) 0.0610(17) 0.0068(12) 0.0271(13) 0.0260(13)
F2 0.0649(18) 0.0509(18) 0.106(3) 0.0124(17) 0.0548(18) 0.0025(14)
F3 0.101(2) 0.082(2) 0.0342(14) -0.0001(14) 0.0174(14) 0.039(2)
F4 0.0314(12) 0.0558(17) 0.088(2) -0.0192(15) 0.0146(13) -0.0092(11)
F5 0.0427(13) 0.0375(13) 0.0704(18) -0.0029(12) 0.0158(12) 0.0104(10)
F6 0.0496(15) 0.0537(16) 0.0558(16) 0.0062(12) 0.0240(12) 0.0065(12)
F7A 0.074(4) 0.062(6) 0.131(9) 0.043(6) 0.003(6) -0.035(4)
F8A 0.138(13) 0.089(9) 0.231(16) 0.071(9) 0.136(12) 0.029(8)
F9A 0.067(4) 0.082(5) 0.089(5) 0.020(4) -0.008(3) -0.022(4)
F7B 0.069(7) 0.048(5) 0.073(7) 0.005(5) 0.031(6) -0.025(5)
F8B 0.061(5) 0.055(6) 0.054(5) 0.017(4) 0.032(4) 0.024(5)
F9B 0.145(9) 0.059(5) 0.042(4) -0.005(4) 0.040(5) -0.024(6)
O1 0.0317(12) 0.0204(12) 0.0347(13) 0.0013(9) 0.0067(10) 0.0060(9)
O2 0.0431(16) 0.0272(15) 0.063(2) 0.0074(12) 0.0110(14) -0.0045(11)
O3 0.0499(16) 0.0392(16) 0.0306(14) 0.0025(11) 0.0012(12) 0.0095(13)
O4 0.0271(12) 0.0307(13) 0.0368(13) -0.0004(11) 0.0060(10) -0.0001(10)
O5 0.0391(15) 0.0327(15) 0.070(2) -0.0139(14) 0.0179(14) -0.0003(12)
O6 0.0409(15) 0.062(2) 0.0399(16) 0.0009(14) 0.0020(12) -0.0025(14)
O7 0.0636(19) 0.0268(15) 0.0570(19) 0.0039(13) 0.0352(15) -0.0042(13)
O8A 0.074(4) 0.031(5) 0.19(2) -0.019(7) 0.057(11) 0.002(4)
O9A 0.186(11) 0.115(7) 0.074(5) 0.064(5) -0.062(6) -0.110(8)
O8B 0.074(4) 0.031(5) 0.19(2) -0.019(7) 0.057(11) 0.002(4)
O9B 0.160(14) 0.070(8) 0.058(7) -0.034(6) 0.043(8) -0.055(10)
C1 0.0284(16) 0.0248(16) 0.0269(16) 0.0003(13) 0.0071(12) 0.0011(13)
C2 0.0359(18) 0.0238(17) 0.0276(16) 0.0000(13) 0.0124(13) 0.0004(13)
C10 0.049(2) 0.032(2) 0.044(2) 0.0080(17) 0.0206(18) 0.0133(17)
C11 0.0285(16) 0.0227(16) 0.0290(16) 0.0012(13) 0.0106(13) 0.0037(13)
C12 0.0370(19) 0.036(2) 0.039(2) -0.0070(16) 0.0159(15) -0.0041(16)
C13 0.047(2) 0.041(2) 0.045(2) -0.0113(18) 0.0242(18) 0.0002(18)
C14 0.0356(19) 0.046(2) 0.051(2) -0.0024(19) 0.0216(17) 0.0037(17)
C15 0.0314(19) 0.052(3) 0.056(3) -0.013(2) 0.0161(17) -0.0022(18)
C16 0.0292(17) 0.040(2) 0.042(2) -0.0100(17) 0.0117(15) -0.0004(15)
C20 0.0302(18) 0.039(2) 0.052(2) -0.0048(18) 0.0105(16) 0.0005(16)
C21 0.0278(15) 0.0244(16) 0.0258(16) 0.0026(13) 0.0095(12) 0.0040(12)
C22 0.0357(18) 0.0272(17) 0.0289(17) -0.0003(14) 0.0047(14) 0.0000(14)
C23 0.041(2) 0.043(2) 0.0317(19) -0.0018(16) -0.0028(15) 0.0022(17)
C24 0.049(2) 0.038(2) 0.038(2) 0.0127(17) -0.0006(17) 0.0075(18)
C25 0.046(2) 0.0277(19) 0.041(2) 0.0086(16) 0.0035(17) 0.0057(16)
C26 0.0357(18) 0.0255(17) 0.0328(18) 0.0025(14) 0.0039(14) 0.0003(14)
C30A 0.073(6) 0.042(5) 0.071(7) 0.002(4) 0.041(5) -0.008(4)
C30B 0.047(6) 0.034(6) 0.046(7) 0.021(5) 0.022(5) 0.003(5)
C31 0.0334(17) 0.0270(17) 0.0279(16) -0.0040(13) 0.0121(13) -0.0002(14)
C32 0.044(2) 0.042(2) 0.0338(19) 0.0025(16) 0.0177(16) -0.0025(17)
C33 0.049(2) 0.054(3) 0.054(3) -0.007(2) 0.031(2) -0.009(2)
C34 0.041(2) 0.055(3) 0.062(3) -0.021(2) 0.024(2) -0.002(2)
C35 0.037(2) 0.047(3) 0.061(3) -0.009(2) 0.0149(19) 0.0085(18)
C36 0.0345(19) 0.038(2) 0.043(2) 0.0023(17) 0.0115(16) 0.0056(16)
C41 0.0357(18) 0.038(2) 0.0241(16) 0.0023(14) 0.0093(13) 0.0100(15)
C42 0.058(3) 0.044(3) 0.039(2) 0.0118(18) 0.017(2) 0.0132(19)
C43 0.080(4) 0.077(4) 0.045(3) 0.030(3) 0.029(3) 0.043(3)
C44 0.057(3) 0.111(5) 0.027(2) 0.001(3) -0.001(2) 0.035(3)
C45 0.053(3) 0.092(4) 0.037(2) -0.008(3) -0.004(2) 0.013(3)
C46 0.043(2) 0.056(3) 0.034(2) -0.0057(19) 0.0005(16) 0.0061(19)

loop_
_atom_type_symbol
_atom_type_description
_atom_type_scat_dispersion_real
_atom_type_scat_dispersion_imag
_atom_type_scat_source
C C 0.0181 0.0091 'International Tables Vol C Tables 4.2.6.8 and 6.1.1.4'
H H 0.0000 0.0000 'International Tables Vol C Tables 4.2.6.8 and 6.1.1.4'
O O 0.0492 0.0322 'International Tables Vol C Tables 4.2.6.8 and 6.1.1.4'
F F 0.0727 0.0534 'International Tables Vol C Tables 4.2.6.8 and 6.1.1.4'
P P 0.2955 0.4335 'International Tables Vol C Tables 4.2.6.8 and 6.1.1.4'
S S 0.3331 0.5567 'International Tables Vol C Tables 4.2.6.8 and 6.1.1.4'
Sb Sb -0.0562 5.8946 'International Tables Vol C Tables 4.2.6.8 and 6.1.1.4'

loop_
_geom_angle_atom_site_label_1
_geom_angle_atom_site_label_2
_geom_angle_atom_site_label_3
_geom_angle
_geom_angle_site_symmetry_1
_geom_angle_site_symmetry_3
O4 Sb O1 155.26(9) . .
O4 Sb O7 85.09(10) . .
O1 Sb O7 107.66(10) . .
O4 Sb P2 82.98(7) . .
O1 Sb P2 80.50(6) . .
O7 Sb P2 73.95(7) . .
O4 Sb P1 85.60(7) . .
O1 Sb P1 73.28(6) . .
O7 Sb P1 152.23(7) . .
P2 Sb P1 78.98(3) . .
O3 S1 O2 118.15(19) . .
O3 S1 O1 113.39(16) . .
O2 S1 O1 112.00(16) . .
O3 S1 C10 104.6(2) . .
O2 S1 C10 104.9(2) . .
O1 S1 C10 101.67(17) . .
O6 S2 O5 118.5(2) . .
O6 S2 O4 111.85(18) . .
O5 S2 O4 112.64(17) . .
O6 S2 C20 104.8(2) . .
O5 S2 C20 105.7(2) . .
O4 S2 C20 101.24(17) . .
O9A S3A O8A 113.8(12) . .
O9A S3A O7 117.2(4) . .
O8A S3A O7 116.0(10) . .
O9A S3A C30A 107.0(7) . .
O8A S3A C30A 101.7(9) . .
O7 S3A C30A 98.0(4) . .
O8B S3B O9B 114.4(12) . .
O8B S3B O7 107.8(13) . .
O9B S3B O7 120.1(6) . .
O8B S3B C30B 107.6(15) . .
O9B S3B C30B 102.0(8) . .
O7 S3B C30B 103.3(5) . .
C11 P1 C21 106.39(15) . .
C11 P1 C1 108.70(16) . .
C21 P1 C1 108.18(16) . .
C11 P1 Sb 115.32(11) . .
C21 P1 Sb 115.57(12) . .
C1 P1 Sb 102.30(11) . .
C31 P2 C41 109.23(16) . .
C31 P2 C2 106.93(17) . .
C41 P2 C2 107.58(18) . .
C31 P2 Sb 116.77(12) . .
C41 P2 Sb 111.00(12) . .
C2 P2 Sb 104.80(11) . .
S1 O1 Sb 119.60(14) . .
S2 O4 Sb 124.49(15) . .
S3A O7 Sb 134.07(19) . .
S3B O7 Sb 132.5(2) . .
C2 C1 P1 109.3(2) . .
C1 C2 P2 111.7(2) . .
F2 C10 F3 108.8(4) . .
F2 C10 F1 108.3(4) . .
F3 C10 F1 107.9(4) . .
F2 C10 S1 111.7(3) . .
F3 C10 S1 110.7(3) . .
F1 C10 S1 109.3(3) . .
C12 C11 C16 120.5(3) . .
C12 C11 P1 118.7(3) . .
C16 C11 P1 120.7(3) . .
C11 C12 C13 119.4(4) . .
C14 C13 C12 119.9(4) . .
C15 C14 C13 120.5(4) . .
C14 C15 C16 120.3(4) . .
C11 C16 C15 119.3(4) . .
F6 C20 F4 109.3(4) . .
F6 C20 F5 108.4(4) . .
F4 C20 F5 107.9(3) . .
F6 C20 S2 112.1(3) . .
F4 C20 S2 109.0(3) . .
F5 C20 S2 110.1(3) . .
C22 C21 C26 119.8(3) . .
C22 C21 P1 118.5(3) . .
C26 C21 P1 121.4(3) . .
C23 C22 C21 120.0(4) . .
C24 C23 C22 119.6(4) . .
C23 C24 C25 121.1(4) . .
C24 C25 C26 119.6(4) . .
C25 C26 C21 119.7(3) . .
F8A C30A F9A 112.8(13) . .
F8A C30A F7A 102.4(11) . .
F9A C30A F7A 110.2(9) . .
F8A C30A S3A 110.1(12) . .
F9A C30A S3A 112.2(7) . .
F7A C30A S3A 108.5(8) . .
F7B C30B F9B 105.5(10) . .
F7B C30B F8B 115.2(14) . .
F9B C30B F8B 102.5(13) . .
F7B C30B S3B 111.0(11) . .
F9B C30B S3B 113.0(9) . .
F8B C30B S3B 109.5(10) . .
C32 C31 C36 119.9(4) . .
C32 C31 P2 120.2(3) . .
C36 C31 P2 119.8(3) . .
C33 C32 C31 119.2(4) . .
C34 C33 C32 121.1(4) . .
C33 C34 C35 119.9(4) . .
C36 C35 C34 120.3(4) . .
C35 C36 C31 119.6(4) . .
C46 C41 C42 120.4(4) . .
C46 C41 P2 119.9(3) . .
C42 C41 P2 119.7(3) . .
C43 C42 C41 118.3(5) . .
C44 C43 C42 121.2(5) . .
C45 C44 C43 119.8(4) . .
C44 C45 C46 120.5(6) . .
C45 C46 C41 119.7(5) . .

loop_
_geom_bond_atom_site_label_1
_geom_bond_atom_site_label_2
_geom_bond_distance
_geom_bond_site_symmetry_2
Sb O4 2.208(2) .
Sb O1 2.353(3) .
Sb O7 2.548(3) .
Sb P2 2.6257(9) .
Sb P1 2.6718(8) .
S1 O3 1.421(3) .
S1 O2 1.433(3) .
S1 O1 1.489(2) .
S1 C10 1.819(4) .
S2 O6 1.425(3) .
S2 O5 1.430(3) .
S2 O4 1.507(3) .
S2 C20 1.835(4) .
S3A O9A 1.384(8) .
S3A O8A 1.417(10) .
S3A O7 1.481(3) .
S3A C30A 1.862(10) .
S3B O8B 1.35(4) .
S3B O9B 1.432(14) .
S3B O7 1.502(4) .
S3B C30B 1.785(13) .
P1 C11 1.798(3) .
P1 C21 1.800(3) .
P1 C1 1.816(3) .
P2 C31 1.801(4) .
P2 C41 1.810(4) .
P2 C2 1.821(4) .
F1 C10 1.339(5) .
F2 C10 1.309(5) .
F3 C10 1.323(5) .
F4 C20 1.325(5) .
F5 C20 1.330(5) .
F6 C20 1.317(5) .
F7A C30A 1.366(13) .
F8A C30A 1.28(2) .
F9A C30A 1.283(14) .
F7B C30B 1.302(17) .
F8B C30B 1.336(19) .
F9B C30B 1.308(17) .
C1 C2 1.533(5) .
C11 C12 1.387(5) .
C11 C16 1.389(5) .
C12 C13 1.393(5) .
C13 C14 1.386(6) .
C14 C15 1.368(6) .
C15 C16 1.396(5) .
C21 C22 1.395(5) .
C21 C26 1.403(5) .
C22 C23 1.387(5) .
C23 C24 1.381(6) .
C24 C25 1.387(6) .
C25 C26 1.387(5) .
C31 C32 1.393(5) .
C31 C36 1.402(5) .
C32 C33 1.385(6) .
C33 C34 1.371(7) .
C34 C35 1.388(7) .
C35 C36 1.382(6) .
C41 C46 1.392(6) .
C41 C42 1.392(6) .
C42 C43 1.391(7) .
C43 C44 1.382(10) .
C44 C45 1.365(9) .
C45 C46 1.386(6) .

loop_
_geom_torsion_atom_site_label_1
_geom_torsion_atom_site_label_2
_geom_torsion_atom_site_label_3
_geom_torsion_atom_site_label_4
_geom_torsion
_geom_torsion_site_symmetry_1
_geom_torsion_site_symmetry_2
_geom_torsion_site_symmetry_3
_geom_torsion_site_symmetry_4
O3 S1 O1 Sb 142.92(18) . . . .
O2 S1 O1 Sb 6.1(2) . . . .
C10 S1 O1 Sb -105.4(2) . . . .
O6 S2 O4 Sb 127.8(2) . . . .
O5 S2 O4 Sb -8.6(3) . . . .
C20 S2 O4 Sb -121.0(2) . . . .
O9A S3A O7 Sb -106.0(8) . . . .
O8A S3A O7 Sb 32.9(10) . . . .
C30A S3A O7 Sb 140.2(4) . . . .
O8B S3B O7 Sb -72.1(14) . . . .
O9B S3B O7 Sb 61.4(9) . . . .
C30B S3B O7 Sb 174.1(5) . . . .
C11 P1 C1 C2 174.7(2) . . . .
C21 P1 C1 C2 -70.1(3) . . . .
Sb P1 C1 C2 52.3(2) . . . .
P1 C1 C2 P2 -66.4(3) . . . .
C31 P2 C2 C1 167.2(2) . . . .
C41 P2 C2 C1 -75.5(3) . . . .
Sb P2 C2 C1 42.7(2) . . . .
O3 S1 C10 F2 57.3(3) . . . .
O2 S1 C10 F2 -177.7(3) . . . .
O1 S1 C10 F2 -60.9(3) . . . .
O3 S1 C10 F3 178.7(3) . . . .
O2 S1 C10 F3 -56.3(3) . . . .
O1 S1 C10 F3 60.5(3) . . . .
O3 S1 C10 F1 -62.6(4) . . . .
O2 S1 C10 F1 62.4(4) . . . .
O1 S1 C10 F1 179.2(3) . . . .
C21 P1 C11 C12 67.9(3) . . . .
C1 P1 C11 C12 -175.8(3) . . . .
Sb P1 C11 C12 -61.6(3) . . . .
C21 P1 C11 C16 -107.4(3) . . . .
C1 P1 C11 C16 8.9(4) . . . .
Sb P1 C11 C16 123.0(3) . . . .
C16 C11 C12 C13 0.6(6) . . . .
P1 C11 C12 C13 -174.8(3) . . . .
C11 C12 C13 C14 0.3(7) . . . .
C12 C13 C14 C15 -0.8(7) . . . .
C13 C14 C15 C16 0.5(7) . . . .
C12 C11 C16 C15 -0.9(6) . . . .
P1 C11 C16 C15 174.4(3) . . . .
C14 C15 C16 C11 0.4(7) . . . .
O6 S2 C20 F6 167.0(3) . . . .
O5 S2 C20 F6 -67.1(3) . . . .
O4 S2 C20 F6 50.6(3) . . . .
O6 S2 C20 F4 -71.9(4) . . . .
O5 S2 C20 F4 54.1(4) . . . .
O4 S2 C20 F4 171.7(3) . . . .
O6 S2 C20 F5 46.3(3) . . . .
O5 S2 C20 F5 172.2(3) . . . .
O4 S2 C20 F5 -70.1(3) . . . .
C11 P1 C21 C22 -77.3(3) . . . .
C1 P1 C21 C22 166.0(3) . . . .
Sb P1 C21 C22 52.1(3) . . . .
C11 P1 C21 C26 96.9(3) . . . .
C1 P1 C21 C26 -19.7(3) . . . .
Sb P1 C21 C26 -133.6(3) . . . .
C26 C21 C22 C23 -1.2(6) . . . .
P1 C21 C22 C23 173.2(3) . . . .
C21 C22 C23 C24 1.1(6) . . . .
C22 C23 C24 C25 0.3(7) . . . .
C23 C24 C25 C26 -1.5(7) . . . .
C24 C25 C26 C21 1.3(6) . . . .
C22 C21 C26 C25 0.0(6) . . . .
P1 C21 C26 C25 -174.2(3) . . . .
O9A S3A C30A F8A -60.1(12) . . . .
O8A S3A C30A F8A -179.6(14) . . . .
O7 S3A C30A F8A 61.6(11) . . . .
O9A S3A C30A F9A 173.3(8) . . . .
O8A S3A C30A F9A 53.8(13) . . . .
O7 S3A C30A F9A -65.0(7) . . . .
O9A S3A C30A F7A 51.3(10) . . . .
O8A S3A C30A F7A -68.3(14) . . . .
O7 S3A C30A F7A 173.0(8) . . . .
O8B S3B C30B F7B 51.3(16) . . . .
O9B S3B C30B F7B -69.5(12) . . . .
O7 S3B C30B F7B 165.2(10) . . . .
O8B S3B C30B F9B -67.0(15) . . . .
O9B S3B C30B F9B 172.2(10) . . . .
O7 S3B C30B F9B 46.9(9) . . . .
O8B S3B C30B F8B 179.5(16) . . . .
O9B S3B C30B F8B 58.7(14) . . . .
O7 S3B C30B F8B -66.6(13) . . . .
C41 P2 C31 C32 26.5(4) . . . .
C2 P2 C31 C32 142.7(3) . . . .
Sb P2 C31 C32 -100.4(3) . . . .
C41 P2 C31 C36 -151.8(3) . . . .
C2 P2 C31 C36 -35.7(4) . . . .
Sb P2 C31 C36 81.2(3) . . . .
C36 C31 C32 C33 -0.1(6) . . . .
P2 C31 C32 C33 -178.4(3) . . . .
C31 C32 C33 C34 0.7(7) . . . .
C32 C33 C34 C35 -0.8(7) . . . .
C33 C34 C35 C36 0.1(7) . . . .
C34 C35 C36 C31 0.5(7) . . . .
C32 C31 C36 C35 -0.5(6) . . . .
P2 C31 C36 C35 177.8(3) . . . .
C31 P2 C41 C46 99.4(3) . . . .
C2 P2 C41 C46 -16.3(4) . . . .
Sb P2 C41 C46 -130.5(3) . . . .
C31 P2 C41 C42 -79.2(4) . . . .
C2 P2 C41 C42 165.0(3) . . . .
Sb P2 C41 C42 50.9(3) . . . .
C46 C41 C42 C43 -0.5(6) . . . .
P2 C41 C42 C43 178.1(3) . . . .
C41 C42 C43 C44 0.9(7) . . . .
C42 C43 C44 C45 -0.3(8) . . . .
C43 C44 C45 C46 -0.7(8) . . . .
C44 C45 C46 C41 1.1(8) . . . .
C42 C41 C46 C45 -0.5(7) . . . .
P2 C41 C46 C45 -179.1(4) . . . .
